data_4506748
loop_
_publ_author_name
'Sanphui, Palash'
'Kumar, S. Sudalai'
'Nangia, Ashwini'

_publ_section_title
;
 Pharmaceutical Cocrystals of Niclosamide
;
_journal_issue 9
_journal_name_full 'Crystal Growth &amp; Design'
_journal_page_first 4588
_journal_paper_doi 10.1021/cg300784v
_journal_volume 12
_journal_year 2012
_chemical_formula_moiety 'C13 H8 Cl2 N2 O4'
_chemical_formula_sum 'C13 H8 Cl2 N2 O4'
_chemical_formula_weight 327.11
_chemical_name_common Niclosamide
_chemical_name_systematic
;2,5-dichloro-4-nitrosalicylanilide  
 ? 
;
_space_group_IT_number 14
_symmetry_cell_setting monoclinic
_symmetry_space_group_name_Hall '-P 2ybc'
_symmetry_space_group_name_H-M 'P 1 21/c 1'
_atom_sites_solution_hydrogens geom
_atom_sites_solution_primary direct
_atom_sites_solution_secondary difmap
_audit_creation_method SHELXL-97
_cell_angle_alpha 90.00
_cell_angle_beta 98.345(2)
_cell_angle_gamma 90.00
_cell_formula_units_Z 4
_cell_length_a 13.485(2)
_cell_length_b 7.0669(11)
_cell_length_c 13.510(2)
_cell_measurement_reflns_used 5661
_cell_measurement_temperature 100(2)
_cell_measurement_theta_max 25.97
_cell_measurement_theta_min 3.05
_cell_volume 1273.8(3)
_computing_cell_refinement 'Bruker SMART'
_computing_data_collection 'Bruker SMART'
_computing_data_reduction 'Bruker SAINT'
_computing_molecular_graphics 'Bruker SHELXTL'
_computing_publication_material 'Bruker SHELXTL'
_computing_structure_refinement 'SHELXL-97 (Sheldrick, 1997)'
_computing_structure_solution 'SHELXS-97 (Sheldrick, 1990)'
_diffrn_ambient_temperature 100(2)
_diffrn_measured_fraction_theta_full 0.996
_diffrn_measured_fraction_theta_max 0.996
_diffrn_measurement_device_type 'CCD area detector'
_diffrn_measurement_method 'phi and omega scans'
_diffrn_radiation_monochromator graphite
_diffrn_radiation_source 'fine-focus sealed tube'
_diffrn_radiation_type MoK\a
_diffrn_radiation_wavelength 0.71073
_diffrn_reflns_av_R_equivalents 0.0411
_diffrn_reflns_av_sigmaI/netI 0.0302
_diffrn_reflns_limit_h_max 16
_diffrn_reflns_limit_h_min -16
_diffrn_reflns_limit_k_max 8
_diffrn_reflns_limit_k_min -8
_diffrn_reflns_limit_l_max 16
_diffrn_reflns_limit_l_min -16
_diffrn_reflns_number 12392
_diffrn_reflns_theta_full 25.98
_diffrn_reflns_theta_max 25.98
_diffrn_reflns_theta_min 1.53
_exptl_absorpt_coefficient_mu 0.527
_exptl_absorpt_correction_T_max 0.8928
_exptl_absorpt_correction_T_min 0.8089
_exptl_absorpt_correction_type multi-scan
_exptl_absorpt_process_details SADABS
_exptl_crystal_colour colorless
_exptl_crystal_density_diffrn 1.706
_exptl_crystal_density_method 'not measured'
_exptl_crystal_description plate
_exptl_crystal_F_000 664
_exptl_crystal_size_max 0.42
_exptl_crystal_size_mid 0.30
_exptl_crystal_size_min 0.22
_refine_diff_density_max 0.405
_refine_diff_density_min -0.401
_refine_diff_density_rms 0.072
_refine_ls_extinction_method none
_refine_ls_goodness_of_fit_ref 1.093
_refine_ls_hydrogen_treatment mixed
_refine_ls_matrix_type full
_refine_ls_number_parameters 198
_refine_ls_number_reflns 2490
_refine_ls_number_restraints 0
_refine_ls_restrained_S_all 1.093
_refine_ls_R_factor_all 0.0372
_refine_ls_R_factor_gt 0.0349
_refine_ls_shift/su_max 0.001
_refine_ls_shift/su_mean 0.000
_refine_ls_structure_factor_coef Fsqd
_refine_ls_weighting_details 'calc w=1/[\s^2^(Fo^2^)+(0.0537P)^2^+0.5288P] where P=(Fo^2^+2Fc^2^)/3'
_refine_ls_weighting_scheme calc
_refine_ls_wR_factor_gt 0.0915
_refine_ls_wR_factor_ref 0.0931
_reflns_number_gt 2326
_reflns_number_total 2490
_reflns_threshold_expression >2sigma(I)
_cod_data_source_file cg300784v_si_002.cif
_cod_data_source_block NCL
_cod_depositor_comments
;
The following automatic conversions were performed:

'_symmetry_cell_setting' value 'Monoclinic' changed to 'monoclinic'
according to /home/saulius/struct/CIF-dictionaries/cif_core.dic
dictionary named 'cif_core.dic' version 2.4.2 from 2011-04-26.

Automatic conversion script
Id: cif_fix_values 1891 2012-01-12 08:04:46Z andrius 
;
_cod_original_cell_volume 1273.9(3)
_cod_original_sg_symbol_H-M P2(1)/c
_cod_database_code 4506748

loop_
_symmetry_equiv_pos_as_xyz
'x, y, z'
'-x, y+1/2, -z+1/2'
'-x, -y, -z'
'x, -y-1/2, z-1/2'

loop_
_atom_site_label
_atom_site_type_symbol
_atom_site_fract_x
_atom_site_fract_y
_atom_site_fract_z
_atom_site_U_iso_or_equiv
_atom_site_adp_type
_atom_site_occupancy
_atom_site_symmetry_multiplicity
_atom_site_calc_flag
_atom_site_refinement_flags
Cl1 Cl 0.24560(3) 0.18881(6) 0.39301(3) 0.01831(14) Uani 1 1 d .
Cl2 Cl -0.36871(3) 0.38053(6) 0.51279(3) 0.02024(14) Uani 1 1 d .
O3 O -0.00371(9) 0.18244(18) 0.64865(9) 0.0196(3) Uani 1 1 d .
N1 N 0.09394(10) 0.1911(2) 0.52503(11) 0.0139(3) Uani 1 1 d .
N2 N 0.48100(11) -0.0099(2) 0.70644(11) 0.0199(3) Uani 1 1 d .
O2 O 0.54815(10) -0.0024(2) 0.65504(10) 0.0328(4) Uani 1 1 d .
O4 O 0.00934(9) 0.31567(18) 0.34946(9) 0.0184(3) Uani 1 1 d .
C13 C -0.07769(12) 0.3351(2) 0.38837(13) 0.0144(3) Uani 1 1 d .
C1 C 0.18738(12) 0.1356(2) 0.57481(12) 0.0135(3) Uani 1 1 d .
C4 C 0.37931(12) 0.0399(2) 0.66081(13) 0.0164(4) Uani 1 1 d .
O1 O 0.49434(10) -0.0571(2) 0.79426(10) 0.0342(4) Uani 1 1 d .
C7 C 0.00627(12) 0.2168(2) 0.56213(12) 0.0137(3) Uani 1 1 d .
C12 C -0.16352(13) 0.4012(2) 0.32893(13) 0.0168(4) Uani 1 1 d .
H12 H -0.1605 0.4356 0.2615 0.020 Uiso 1 1 calc R
C9 C -0.17067(13) 0.3082(2) 0.52643(13) 0.0155(4) Uani 1 1 d .
H9 H -0.1739 0.2789 0.5945 0.019 Uiso 1 1 calc R
C11 C -0.25294(13) 0.4175(2) 0.36629(13) 0.0167(4) Uani 1 1 d .
H11 H -0.3115 0.4612 0.3250 0.020 Uiso 1 1 calc R
C8 C -0.07986(12) 0.2895(2) 0.48918(12) 0.0138(3) Uani 1 1 d .
C10 C -0.25588(12) 0.3688(2) 0.46527(13) 0.0159(4) Uani 1 1 d .
C2 C 0.26766(13) 0.1350(2) 0.51927(12) 0.0145(3) Uani 1 1 d .
C3 C 0.36377(13) 0.0910(2) 0.56082(13) 0.0162(4) Uani 1 1 d .
H3 H 0.4175 0.0955 0.5226 0.019 Uiso 1 1 calc R
C5 C 0.30271(13) 0.0320(2) 0.71756(13) 0.0165(4) Uani 1 1 d .
H5 H 0.3156 -0.0067 0.7855 0.020 Uiso 1 1 calc R
C6 C 0.20660(13) 0.0810(2) 0.67491(13) 0.0155(4) Uani 1 1 d .
H6 H 0.1535 0.0773 0.7140 0.019 Uiso 1 1 calc R
H1 H 0.0908(15) 0.217(3) 0.4631(16) 0.015(5) Uiso 1 1 d .
H2 H 0.0009(17) 0.318(3) 0.2913(18) 0.025(6) Uiso 1 1 d .

loop_
_atom_site_aniso_label
_atom_site_aniso_U_11
_atom_site_aniso_U_22
_atom_site_aniso_U_33
_atom_site_aniso_U_23
_atom_site_aniso_U_13
_atom_site_aniso_U_12
Cl1 0.0127(2) 0.0284(3) 0.0138(2) 0.00157(16) 0.00165(16) 0.00129(16)
Cl2 0.0089(2) 0.0284(3) 0.0235(3) -0.00352(17) 0.00274(17) 0.00057(16)
O3 0.0126(6) 0.0317(7) 0.0144(6) 0.0028(5) 0.0021(5) 0.0026(5)
N1 0.0093(7) 0.0199(8) 0.0121(7) 0.0020(5) 0.0002(5) 0.0007(5)
N2 0.0118(7) 0.0272(8) 0.0202(8) -0.0014(6) 0.0004(6) 0.0016(6)
O2 0.0113(7) 0.0617(10) 0.0257(7) 0.0022(7) 0.0043(6) 0.0071(6)
O4 0.0106(6) 0.0323(7) 0.0123(6) 0.0026(5) 0.0020(5) 0.0028(5)
C13 0.0111(8) 0.0144(8) 0.0175(8) -0.0021(6) 0.0015(6) -0.0009(6)
C1 0.0093(8) 0.0139(8) 0.0164(8) -0.0030(6) -0.0011(6) -0.0009(6)
C4 0.0093(8) 0.0185(9) 0.0200(8) -0.0027(7) -0.0020(7) 0.0012(6)
O1 0.0156(7) 0.0628(11) 0.0226(8) 0.0113(7) -0.0022(6) 0.0083(7)
C7 0.0103(8) 0.0145(8) 0.0158(8) -0.0009(6) -0.0003(6) -0.0010(6)
C12 0.0150(8) 0.0185(9) 0.0157(8) -0.0005(6) -0.0013(7) -0.0005(7)
C9 0.0136(8) 0.0168(9) 0.0161(8) -0.0013(6) 0.0018(7) -0.0014(6)
C11 0.0110(8) 0.0175(9) 0.0200(9) -0.0021(7) -0.0026(7) 0.0012(6)
C8 0.0106(8) 0.0144(8) 0.0157(8) -0.0013(6) -0.0001(6) -0.0004(6)
C10 0.0091(8) 0.0167(8) 0.0219(9) -0.0032(7) 0.0020(7) -0.0009(6)
C2 0.0131(8) 0.0161(8) 0.0136(8) -0.0005(6) -0.0004(6) -0.0014(6)
C3 0.0109(8) 0.0177(9) 0.0203(9) -0.0023(7) 0.0031(7) -0.0014(6)
C5 0.0149(9) 0.0182(9) 0.0157(8) -0.0003(7) -0.0003(7) 0.0008(7)
C6 0.0113(8) 0.0185(9) 0.0168(8) 0.0001(6) 0.0027(6) 0.0005(6)

loop_
_atom_type_symbol
_atom_type_description
_atom_type_scat_dispersion_real
_atom_type_scat_dispersion_imag
_atom_type_scat_source
C C 0.0033 0.0016 'International Tables Vol C Tables 4.2.6.8 and 6.1.1.4'
H H 0.0000 0.0000 'International Tables Vol C Tables 4.2.6.8 and 6.1.1.4'
N N 0.0061 0.0033 'International Tables Vol C Tables 4.2.6.8 and 6.1.1.4'
O O 0.0106 0.0060 'International Tables Vol C Tables 4.2.6.8 and 6.1.1.4'
Cl Cl 0.1484 0.1585 'International Tables Vol C Tables 4.2.6.8 and 6.1.1.4'

loop_
_geom_angle_atom_site_label_1
_geom_angle_atom_site_label_2
_geom_angle_atom_site_label_3
_geom_angle
C7 N1 C1 129.17(15)
C7 N1 H1 114.3(14)
C1 N1 H1 116.5(14)
O2 N2 O1 123.27(15)
O2 N2 C4 118.53(15)
O1 N2 C4 118.19(15)
C13 O4 H2 112.3(17)
O4 C13 C12 120.21(15)
O4 C13 C8 119.48(15)
C12 C13 C8 120.31(15)
C6 C1 N1 124.96(15)
C6 C1 C2 117.93(15)
N1 C1 C2 117.11(15)
C5 C4 C3 122.37(16)
C5 C4 N2 119.33(15)
C3 C4 N2 118.29(15)
O3 C7 N1 123.25(15)
O3 C7 C8 120.99(15)
N1 C7 C8 115.76(14)
C11 C12 C13 121.05(16)
C11 C12 H12 119.5
C13 C12 H12 119.5
C10 C9 C8 120.69(15)
C10 C9 H9 119.7
C8 C9 H9 119.7
C12 C11 C10 118.79(16)
C12 C11 H11 120.6
C10 C11 H11 120.6
C9 C8 C13 118.09(15)
C9 C8 C7 115.55(14)
C13 C8 C7 126.34(15)
C9 C10 C11 121.03(16)
C9 C10 Cl2 119.38(13)
C11 C10 Cl2 119.59(13)
C3 C2 C1 122.56(15)
C3 C2 Cl1 118.06(13)
C1 C2 Cl1 119.38(13)
C2 C3 C4 117.31(16)
C2 C3 H3 121.3
C4 C3 H3 121.3
C4 C5 C6 119.48(16)
C4 C5 H5 120.3
C6 C5 H5 120.3
C5 C6 C1 120.28(16)
C5 C6 H6 119.9
C1 C6 H6 119.9

loop_
_geom_bond_atom_site_label_1
_geom_bond_atom_site_label_2
_geom_bond_distance
Cl1 C2 1.7308(17)
Cl2 C10 1.7372(17)
O3 C7 1.220(2)
N1 C7 1.362(2)
N1 C1 1.396(2)
N1 H1 0.85(2)
N2 O2 1.220(2)
N2 O1 1.220(2)
N2 C4 1.463(2)
O4 C13 1.361(2)
O4 H2 0.78(2)
C13 C12 1.390(2)
C13 C8 1.404(2)
C1 C6 1.394(2)
C1 C2 1.404(2)
C4 C5 1.374(2)
C4 C3 1.385(2)
C7 C8 1.501(2)
C12 C11 1.378(2)
C12 H12 0.9500
C9 C10 1.383(2)
C9 C8 1.396(2)
C9 H9 0.9500
C11 C10 1.387(3)
C11 H11 0.9500
C2 C3 1.371(2)
C3 H3 0.9500
C5 C6 1.384(2)
C5 H5 0.9500
C6 H6 0.9500

loop_
_cod_related_entry_id
_cod_related_entry_database
_cod_related_entry_code
1 ChemSpider 4322
